data_9016636
loop_
_publ_author_name
'Ertl, A.'
'Pertlik, F.'
'Bernhardt, H. J.'

_publ_section_title
;
 Investigations on olenite with exess boron from Koralpe, Styria, Austria
;
_journal_name_full 'Anzeiger der Osterreichische Akademie der Wissenschaften'
_journal_page_first 3
_journal_page_last 10
_journal_volume 134
_journal_year 1997
_chemical_compound_source 'Koralpe, Styria, Austria'
_chemical_formula_sum 'Al8.262 B3.762 Ca0.3 F0.15 H5.7 Li0.738 Na0.42 O30.85 Si5.238'
_chemical_name_mineral Olenite
_space_group_IT_number 160
_symmetry_space_group_name_Hall 'R 3 -2"'
_symmetry_space_group_name_H-M 'R 3 m :H'
_cell_angle_alpha 90
_cell_angle_beta 90
_cell_angle_gamma 120
_cell_formula_units_Z 3
_cell_length_a 15.7395
_cell_length_b 15.7395
_cell_length_c 7.0656
_cell_volume 1515.869
_database_code_amcsd 0018673
_exptl_crystal_density_diffrn 3.088
_cod_original_sg_symbol_H-M 'R 3 m'
_cod_original_formula_sum 'Na.42 Ca.3 (Al8.262 Li.738) Si5.238 B3.762 O30.85 F.15 H5.7'
_cod_database_code 9016636

loop_
_space_group_symop_operation_xyz
x,y,z
2/3+x,1/3+y,1/3+z
1/3+x,2/3+y,2/3+z
x,x-y,z
2/3+x,1/3+x-y,1/3+z
1/3+x,2/3+x-y,2/3+z
-y,-x,z
2/3-y,1/3-x,1/3+z
1/3-y,2/3-x,2/3+z
-x+y,y,z
2/3-x+y,1/3+y,1/3+z
1/3-x+y,2/3+y,2/3+z
-y,x-y,z
2/3-y,1/3+x-y,1/3+z
1/3-y,2/3+x-y,2/3+z
-x+y,-x,z
2/3-x+y,1/3-x,1/3+z
1/3-x+y,2/3-x,2/3+z

loop_
_atom_site_aniso_label
_atom_site_aniso_U_11
_atom_site_aniso_U_22
_atom_site_aniso_U_33
_atom_site_aniso_U_12
_atom_site_aniso_U_13
_atom_site_aniso_U_23
NaX 0.02400 0.02400 0.02050 0.00000 0.00000 0.01200
CaX 0.02400 0.02400 0.02050 0.00000 0.00000 0.01200
AlY 0.00900 0.00980 0.01270 0.00200 0.00100 0.00490
LiY 0.00900 0.00980 0.01270 0.00200 0.00100 0.00490
AlZ 0.01000 0.01120 0.00870 0.00060 -0.00080 0.00540
LiZ 0.01000 0.01120 0.00870 0.00060 -0.00080 0.00540
SiT 0.00960 0.00890 0.00860 -0.00070 0.00010 0.00370
BT 0.00960 0.00890 0.00860 -0.00070 0.00010 0.00370
B 0.00970 0.00940 0.01030 0.00470 0.00030 0.00060
O1 0.01720 0.01720 0.01470 0.00860 0.00000 0.00000
O2 0.01830 0.00920 0.01650 0.00460 0.00065 0.00130
O3 0.01330 0.02330 0.00990 0.01165 0.00055 0.00110
F3 0.01330 0.02330 0.00990 0.01165 0.00055 0.00110
O4 0.01510 0.01970 0.01360 0.01985 0.00115 -0.00230
O5 0.01570 0.02270 0.01280 0.01135 0.00025 -0.00050
O6 0.01070 0.01110 0.01010 0.00430 0.00040 -0.00020
O7 0.01100 0.01100 0.01060 0.00420 0.00120 -0.00080
O8 0.00900 0.01260 0.01160 0.00530 0.00100 0.00320

loop_
_atom_site_label
_atom_site_fract_x
_atom_site_fract_y
_atom_site_fract_z
_atom_site_occupancy
_atom_site_U_iso_or_equiv
_atom_site_type_symbol
_atom_site_attached_hydrogens
NaX 0.00000 0.00000 0.78630 0.42000 ? Na 0
CaX 0.00000 0.00000 0.78630 0.30000 ? Ca 0
AlY 0.72742 0.45484 0.69377 0.79800 ? Al 0
LiY 0.72742 0.45484 0.69377 0.20200 ? Li 0
AlZ 0.70336 0.73949 0.39367 0.97800 ? Al 0
LiZ 0.70336 0.73949 0.39367 0.02200 ? Li 0
SiT 0.80884 0.81074 0.00000 0.87300 ? Si 0
BT 0.80884 0.81074 0.00000 0.12700 ? B 0
B 0.89097 0.78193 0.54964 1.00000 ? B 0
O1 0.00000 0.00000 0.22930 1.00000 ? O 0
O2 0.94018 0.88036 0.50990 1.00000 ? O 0
O3 0.79598 0.59197 0.82810 0.95000 ? O 0
F3 0.79598 0.59197 0.82810 0.05000 ? F 0
O4 0.90602 0.81204 0.92518 1.00000 ? O 0
O5 0.42632 0.85264 0.57106 1.00000 ? O 0
O6 0.80684 0.81726 0.22691 1.00000 ? O 0
O7 0.71337 0.71409 0.92579 1.00000 ? O 0
O8 0.79067 0.73015 0.56501 1.00000 ? O 0
H3 0.79400 0.58900 0.95600 0.95000 0.05170 H 0

loop_
_cod_changelog_entry_id
_cod_changelog_entry_author
_cod_changelog_entry_date
_cod_changelog_entry_text
1
;cod-tools version 3.8.0
Id: cif_guess_AMCSD_atom_types 9581 2023-05-17 12:35:41Z saulius
;
2023-05-23T09:25:19+03:00
;Derived atom types and hydrogen counts
from atom names that follow the AMCSD naming convention
(Wat == water, O-H == hydroxyl).
;

loop_
_cod_related_entry_id
_cod_related_entry_database
_cod_related_entry_code
1 AMCSD 0018673
